data_2232222
loop_
_publ_author_name
'Hou, Yan-Jun'
'Li, Xin-Min'
'Chu, Wen-Yi'
'Sun, Zhi-Zhong'

_publ_section_title
;
 4-Methoxy-2-nitro-4'-(trifluoromethyl)biphenyl
;
_journal_coeditor_code FF2027
_journal_issue 11
_journal_name_full 'Acta Crystallographica Section E'
_journal_page_first o2915
_journal_paper_doi 10.1107/S1600536811039092
_journal_volume 67
_journal_year 2011
_chemical_formula_iupac 'C14 H10 F3 N O3'
_chemical_formula_moiety 'C14 H10 F3 N O3'
_chemical_formula_sum 'C14 H10 F3 N O3'
_chemical_formula_weight 297.23
_chemical_name_systematic
;
4-Methoxy-2-nitro-4'-(trifluoromethyl)biphenyl
;
_space_group_IT_number 14
_symmetry_cell_setting monoclinic
_symmetry_space_group_name_Hall '-P 2ybc'
_symmetry_space_group_name_H-M 'P 1 21/c 1'
_atom_sites_solution_hydrogens geom
_atom_sites_solution_primary direct
_atom_sites_solution_secondary difmap
_audit_creation_method SHELXL-97
_cell_angle_alpha 90.00
_cell_angle_beta 104.240(2)
_cell_angle_gamma 90.00
_cell_formula_units_Z 4
_cell_length_a 8.1956(13)
_cell_length_b 20.777(3)
_cell_length_c 7.9715(12)
_cell_measurement_reflns_used 1880
_cell_measurement_temperature 293(2)
_cell_measurement_theta_max 22.6347
_cell_measurement_theta_min 2.7451
_cell_volume 1315.7(3)
_computing_cell_refinement 'SAINT (Bruker, 2004)'
_computing_data_collection 'APEX2 (Bruker, 2004)'
_computing_data_reduction 'SAINT (Bruker, 2004)'
_computing_molecular_graphics 'SHELXTL (Sheldrick, 2008)'
_computing_publication_material 'publCIF (Westrip, 2010)'
_computing_structure_refinement 'SHELXL97 (Sheldrick, 2008)'
_computing_structure_solution 'SHELXS97 (Sheldrick, 2008)'
_diffrn_ambient_temperature 293(2)
_diffrn_measured_fraction_theta_full 0.989
_diffrn_measured_fraction_theta_max 0.989
_diffrn_measurement_device_type 'Bruker APEXII CCD area-detector'
_diffrn_measurement_method 'phi and omega scans'
_diffrn_radiation_monochromator graphite
_diffrn_radiation_source 'fine-focus sealed tube'
_diffrn_radiation_type MoK\a
_diffrn_radiation_wavelength 0.71073
_diffrn_reflns_av_R_equivalents 0.0291
_diffrn_reflns_av_sigmaI/netI 0.0316
_diffrn_reflns_limit_h_max 10
_diffrn_reflns_limit_h_min -10
_diffrn_reflns_limit_k_max 27
_diffrn_reflns_limit_k_min -27
_diffrn_reflns_limit_l_max 10
_diffrn_reflns_limit_l_min -10
_diffrn_reflns_number 10512
_diffrn_reflns_theta_full 28.30
_diffrn_reflns_theta_max 28.30
_diffrn_reflns_theta_min 2.75
_exptl_absorpt_coefficient_mu 0.133
_exptl_absorpt_correction_T_max 0.9738
_exptl_absorpt_correction_T_min 0.9661
_exptl_absorpt_correction_type multi-scan
_exptl_absorpt_process_details '(SADABS; Sheldrick, 1996)'
_exptl_crystal_colour Colorless
_exptl_crystal_density_diffrn 1.501
_exptl_crystal_density_method 'not measured'
_exptl_crystal_description block
_exptl_crystal_F_000 608
_exptl_crystal_size_max 0.26
_exptl_crystal_size_mid 0.24
_exptl_crystal_size_min 0.20
_refine_diff_density_max 0.300
_refine_diff_density_min -0.205
_refine_ls_extinction_coef 0.026(4)
_refine_ls_extinction_expression Fc^*^=kFc[1+0.001xFc^2^\l^3^/sin(2\q)]^-1/4^
_refine_ls_extinction_method SHELXL
_refine_ls_goodness_of_fit_ref 1.051
_refine_ls_hydrogen_treatment mixed
_refine_ls_matrix_type full
_refine_ls_number_parameters 243
_refine_ls_number_reflns 3235
_refine_ls_number_restraints 36
_refine_ls_restrained_S_all 1.202
_refine_ls_R_factor_all 0.0882
_refine_ls_R_factor_gt 0.0495
_refine_ls_shift/su_max 0.001
_refine_ls_shift/su_mean 0.000
_refine_ls_structure_factor_coef Fsqd
_refine_ls_weighting_details 'calc w=1/[\s^2^(Fo^2^)+(0.0741P)^2^+0.1504P] where P=(Fo^2^+2Fc^2^)/3'
_refine_ls_weighting_scheme calc
_refine_ls_wR_factor_gt 0.1347
_refine_ls_wR_factor_ref 0.1609
_reflns_number_gt 1910
_reflns_number_total 3235
_reflns_threshold_expression >2sigma(I)
_cod_data_source_file ff2027.cif
_cod_data_source_block I
_cod_original_sg_symbol_H-M 'P 21/c'
_cod_database_code 2232222
_cod_database_fobs_code 2232222

loop_
_symmetry_equiv_pos_as_xyz
'x, y, z'
'-x, y+1/2, -z+1/2'
'-x, -y, -z'
'x, -y-1/2, z-1/2'

loop_
_atom_site_type_symbol
_atom_site_label
_atom_site_fract_x
_atom_site_fract_y
_atom_site_fract_z
_atom_site_U_iso_or_equiv
_atom_site_adp_type
_atom_site_calc_flag
_atom_site_refinement_flags
_atom_site_occupancy
_atom_site_symmetry_multiplicity
_atom_site_disorder_assembly
_atom_site_disorder_group
C C1A 0.6447(4) 0.19880(14) 0.4301(4) 0.0705(7) Uani d P 0.46 1 A 1
F F1A 0.6131(8) 0.1395(3) 0.3972(18) 0.147(3) Uani d PU 0.46 1 A 1
F F2A 0.7487(9) 0.2001(4) 0.5832(6) 0.108(2) Uani d PU 0.46 1 A 1
F F3A 0.7514(8) 0.2162(4) 0.3299(10) 0.1111(16) Uani d PU 0.46 1 A 1
C C1B 0.6447(4) 0.19880(14) 0.4301(4) 0.0705(7) Uani d P 0.54 1 A 2
F F1B 0.6331(8) 0.1469(3) 0.5270(8) 0.1152(18) Uani d PU 0.54 1 A 2
F F2B 0.7864(6) 0.2248(3) 0.4985(14) 0.142(2) Uani d PU 0.54 1 A 2
F F3B 0.6443(9) 0.1723(3) 0.2844(5) 0.1143(16) Uani d PU 0.54 1 A 2
O O3 -0.3255(2) 0.48543(8) 0.4265(2) 0.0667(5) Uani d . 1 1 . .
N N1 0.0999(2) 0.42470(11) 0.1294(2) 0.0604(5) Uani d . 1 1 . .
C C2 0.4994(3) 0.24308(11) 0.4159(3) 0.0549(6) Uani d . 1 1 . .
C C3 0.5169(3) 0.30787(12) 0.3869(3) 0.0581(6) Uani d . 1 1 A .
C C4 0.3843(3) 0.34936(11) 0.3798(3) 0.0551(6) Uani d . 1 1 . .
C C5 0.2308(3) 0.32692(10) 0.4005(3) 0.0496(5) Uani d . 1 1 A .
C C6 0.2145(3) 0.26131(11) 0.4274(3) 0.0573(6) Uani d . 1 1 . .
C C7 0.3473(3) 0.21981(12) 0.4348(3) 0.0606(6) Uani d . 1 1 A .
C C8 0.0882(3) 0.37089(10) 0.4025(3) 0.0485(5) Uani d . 1 1 . .
C C9 0.0257(3) 0.41719(10) 0.2790(3) 0.0484(5) Uani d . 1 1 A .
C C10 -0.1091(3) 0.45702(10) 0.2791(3) 0.0504(5) Uani d . 1 1 . .
C C11 -0.1881(3) 0.45081(10) 0.4134(3) 0.0512(5) Uani d . 1 1 A .
C C12 -0.1259(3) 0.40693(11) 0.5441(3) 0.0574(6) Uani d . 1 1 . .
H H12 -0.1751 0.4039 0.6372 0.069 Uiso calc R 1 1 A .
C C13 0.0072(3) 0.36797(11) 0.5379(3) 0.0568(6) Uani d . 1 1 A .
C C14 -0.4039(3) 0.52531(14) 0.2844(4) 0.0754(8) Uani d . 1 1 . .
H H14A -0.3272 0.5585 0.2700 0.113 Uiso calc R 1 1 . .
H H14B -0.5032 0.5445 0.3064 0.113 Uiso calc R 1 1 . .
H H14C -0.4343 0.4998 0.1810 0.113 Uiso calc R 1 1 . .
H H10 -0.146(3) 0.4878(10) 0.188(3) 0.053(6) Uiso d . 1 1 . .
H H4 0.401(3) 0.3937(11) 0.364(3) 0.064(7) Uiso d . 1 1 . .
H H11 0.044(3) 0.3381(11) 0.630(3) 0.063(6) Uiso d . 1 1 . .
H H6 0.112(3) 0.2454(11) 0.442(3) 0.062(6) Uiso d . 1 1 . .
H H7 0.332(3) 0.1735(12) 0.454(3) 0.067(7) Uiso d . 1 1 . .
H H3 0.622(3) 0.3236(11) 0.371(3) 0.068(7) Uiso d . 1 1 . .
O O2 0.1707(3) 0.47594(11) 0.1180(3) 0.0972(7) Uani d . 1 1 . .
O O1 0.0856(3) 0.38237(10) 0.0266(3) 0.1025(8) Uani d . 1 1 . .

loop_
_atom_site_aniso_label
_atom_site_aniso_U_11
_atom_site_aniso_U_22
_atom_site_aniso_U_33
_atom_site_aniso_U_12
_atom_site_aniso_U_13
_atom_site_aniso_U_23
C1A 0.0697(18) 0.0762(18) 0.0648(17) 0.0077(14) 0.0150(13) -0.0032(14)
F1A 0.114(4) 0.079(3) 0.239(7) 0.007(3) 0.025(6) -0.054(5)
F2A 0.099(4) 0.151(6) 0.063(2) 0.062(4) -0.001(2) 0.004(3)
F3A 0.089(3) 0.141(4) 0.123(4) 0.043(3) 0.061(3) 0.041(3)
C1B 0.0697(18) 0.0762(18) 0.0648(17) 0.0077(14) 0.0150(13) -0.0032(14)
F1B 0.126(4) 0.116(4) 0.115(3) 0.066(3) 0.053(3) 0.055(3)
F2B 0.065(2) 0.122(4) 0.221(6) 0.017(2) 0.002(4) -0.038(4)
F3B 0.151(4) 0.128(3) 0.070(2) 0.067(3) 0.039(2) -0.007(2)
O3 0.0589(10) 0.0774(11) 0.0701(11) 0.0099(8) 0.0280(8) 0.0027(8)
N1 0.0601(12) 0.0727(13) 0.0524(11) 0.0114(10) 0.0215(9) 0.0146(10)
C2 0.0553(13) 0.0601(13) 0.0466(12) 0.0065(11) 0.0076(10) -0.0014(9)
C3 0.0517(13) 0.0662(15) 0.0568(13) -0.0055(11) 0.0139(10) -0.0024(11)
C4 0.0562(14) 0.0512(13) 0.0586(13) -0.0068(11) 0.0152(10) 0.0017(10)
C5 0.0518(12) 0.0518(12) 0.0436(11) -0.0029(10) 0.0085(9) 0.0027(9)
C6 0.0535(14) 0.0536(13) 0.0655(14) -0.0051(11) 0.0161(11) 0.0067(10)
C7 0.0651(15) 0.0524(13) 0.0637(14) 0.0005(12) 0.0148(11) 0.0058(11)
C8 0.0477(12) 0.0475(11) 0.0501(12) -0.0066(9) 0.0115(9) 0.0023(9)
C9 0.0518(12) 0.0519(11) 0.0438(11) -0.0031(9) 0.0166(9) 0.0019(9)
C10 0.0531(12) 0.0499(11) 0.0501(12) 0.0002(10) 0.0161(10) 0.0056(10)
C11 0.0489(12) 0.0529(12) 0.0545(12) -0.0062(10) 0.0176(10) -0.0032(10)
C12 0.0590(14) 0.0657(14) 0.0529(12) -0.0066(11) 0.0243(10) 0.0026(10)
C13 0.0611(14) 0.0604(13) 0.0492(12) -0.0040(11) 0.0144(10) 0.0104(10)
C14 0.0611(16) 0.0862(18) 0.0803(18) 0.0158(14) 0.0201(13) 0.0066(14)
O2 0.1010(15) 0.1191(17) 0.0805(14) -0.0256(13) 0.0393(12) 0.0224(12)
O1 0.149(2) 0.0977(15) 0.0789(13) 0.0180(14) 0.0628(14) -0.0116(11)

loop_
_atom_type_symbol
_atom_type_description
_atom_type_scat_dispersion_real
_atom_type_scat_dispersion_imag
_atom_type_scat_source
C C 0.0033 0.0016 'International Tables Vol C Tables 4.2.6.8 and 6.1.1.4'
H H 0.0000 0.0000 'International Tables Vol C Tables 4.2.6.8 and 6.1.1.4'
N N 0.0061 0.0033 'International Tables Vol C Tables 4.2.6.8 and 6.1.1.4'
O O 0.0106 0.0060 'International Tables Vol C Tables 4.2.6.8 and 6.1.1.4'
F F 0.0171 0.0103 'International Tables Vol C Tables 4.2.6.8 and 6.1.1.4'

loop_
_geom_angle_atom_site_label_1
_geom_angle_atom_site_label_2
_geom_angle_atom_site_label_3
_geom_angle
F1A C1A F2A 105.4(6)
F1A C1A F3A 105.2(5)
F2A C1A F3A 100.1(5)
F1A C1A C2 117.7(4)
F2A C1A C2 112.6(3)
F3A C1A C2 114.0(3)
C11 O3 C14 117.82(17)
O1 N1 O2 124.0(2)
O1 N1 C9 119.3(2)
O2 N1 C9 116.6(2)
C3 C2 C7 119.6(2)
C3 C2 C1A 120.2(2)
C7 C2 C1A 120.2(2)
C4 C3 C2 120.3(2)
C4 C3 H3 120.5(14)
C2 C3 H3 119.2(14)
C3 C4 C5 120.9(2)
C3 C4 H4 118.5(15)
C5 C4 H4 120.6(15)
C4 C5 C6 118.1(2)
C4 C5 C8 122.17(19)
C6 C5 C8 119.66(19)
C7 C6 C5 121.0(2)
C7 C6 H6 119.8(14)
C5 C6 H6 119.2(14)
C6 C7 C2 120.1(2)
C6 C7 H7 119.2(14)
C2 C7 H7 120.7(14)
C9 C8 C13 114.61(19)
C9 C8 C5 125.07(17)
C13 C8 C5 120.31(19)
C10 C9 C8 124.99(18)
C10 C9 N1 115.23(18)
C8 C9 N1 119.73(18)
C9 C10 C11 118.1(2)
C9 C10 H10 120.4(12)
C11 C10 H10 121.5(12)
O3 C11 C12 116.66(18)
O3 C11 C10 124.2(2)
C12 C11 C10 119.1(2)
C13 C12 C11 120.76(19)
C13 C12 H12 119.6
C11 C12 H12 119.6
C12 C13 C8 122.4(2)
C12 C13 H11 117.6(14)
C8 C13 H11 120.1(14)
O3 C14 H14A 109.5
O3 C14 H14B 109.5
H14A C14 H14B 109.5
O3 C14 H14C 109.5
H14A C14 H14C 109.5
H14B C14 H14C 109.5

loop_
_geom_bond_atom_site_label_1
_geom_bond_atom_site_label_2
_geom_bond_distance
C1A F1A 1.273(6)
C1A F2A 1.306(6)
C1A F3A 1.370(5)
C1A C2 1.487(3)
O3 C11 1.361(3)
O3 C14 1.423(3)
N1 O1 1.188(3)
N1 O2 1.226(3)
N1 C9 1.474(2)
C2 C3 1.379(3)
C2 C7 1.380(3)
C3 C4 1.377(3)
C3 H3 0.96(2)
C4 C5 1.389(3)
C4 H4 0.94(2)
C5 C6 1.391(3)
C5 C8 1.487(3)
C6 C7 1.378(3)
C6 H6 0.93(2)
C7 H7 0.99(2)
C8 C9 1.381(3)
C8 C13 1.401(3)
C9 C10 1.381(3)
C10 C11 1.387(3)
C10 H10 0.96(2)
C11 C12 1.384(3)
C12 C13 1.369(3)
C12 H12 0.9300
C13 H11 0.95(2)
C14 H14A 0.9600
C14 H14B 0.9600
C14 H14C 0.9600

loop_
_geom_torsion_atom_site_label_1
_geom_torsion_atom_site_label_2
_geom_torsion_atom_site_label_3
_geom_torsion_atom_site_label_4
_geom_torsion
F1A C1A C2 C3 -156.3(8)
F2A C1A C2 C3 80.8(6)
F3A C1A C2 C3 -32.4(6)
F1A C1A C2 C7 24.9(8)
F2A C1A C2 C7 -98.0(6)
F3A C1A C2 C7 148.7(5)
C7 C2 C3 C4 1.1(3)
C1A C2 C3 C4 -177.7(2)
C2 C3 C4 C5 -0.4(3)
C3 C4 C5 C6 -0.4(3)
C3 C4 C5 C8 176.8(2)
C4 C5 C6 C7 0.5(3)
C8 C5 C6 C7 -176.7(2)
C5 C6 C7 C2 0.2(4)
C3 C2 C7 C6 -1.0(3)
C1A C2 C7 C6 177.8(2)
C4 C5 C8 C9 50.9(3)
C6 C5 C8 C9 -131.9(2)
C4 C5 C8 C13 -128.2(2)
C6 C5 C8 C13 48.9(3)
C13 C8 C9 C10 -2.3(3)
C5 C8 C9 C10 178.5(2)
C13 C8 C9 N1 -179.6(2)
C5 C8 C9 N1 1.2(3)
O1 N1 C9 C10 -111.7(2)
O2 N1 C9 C10 66.8(3)
O1 N1 C9 C8 65.8(3)
O2 N1 C9 C8 -115.6(2)
C8 C9 C10 C11 0.5(3)
N1 C9 C10 C11 177.87(19)
C14 O3 C11 C12 -172.8(2)
C14 O3 C11 C10 7.2(3)
C9 C10 C11 O3 -177.8(2)
C9 C10 C11 C12 2.2(3)
O3 C11 C12 C13 177.1(2)
C10 C11 C12 C13 -2.9(3)
C11 C12 C13 C8 0.9(4)
C9 C8 C13 C12 1.6(3)
C5 C8 C13 C12 -179.2(2)
